data_1529804
loop_
_publ_author_name
'Didisheim, J.J.'
'Shaltiel, D.'
'Yvon, K.'
'Fischer, P.'

_publ_section_title
;
 The distribution of the deuterium atoms in the deuterated hexagonal
 laves-phase Zr Mn2 D3
;
_journal_name_full 'Solid State Communications'
_journal_page_first 47
_journal_page_last 50
_journal_volume 31
_journal_year 1979
_chemical_formula_sum 'D2.748 Mn2 Zr'
_chemical_name_systematic 'Zr Mn2 D2.748'
_space_group_IT_number 194
_symmetry_space_group_name_Hall '-P 6c 2c'
_symmetry_space_group_name_H-M 'P 63/m m c'
_cell_angle_alpha 90
_cell_angle_beta 90
_cell_angle_gamma 120
_cell_formula_units_Z 4
_cell_length_a 5.391
_cell_length_b 5.391
_cell_length_c 8.748
_cell_volume 220.180
_citation_journal_id_ASTM SSCOA4
_cod_data_source_file Didisheim_SSCOA4_1979_423.cif
_cod_data_source_block D2.748Mn2Zr1
_cod_original_cell_volume 220.1801
_cod_original_formula_sum 'D2.748 Mn2 Zr1'
_cod_database_code 1529804

loop_
_symmetry_equiv_pos_as_xyz
x,y,z
x-y,x,z+1/2
-y,x-y,z
-x,-y,z+1/2
-x+y,-x,z
y,-x+y,z+1/2
-y,-x,-z+1/2
x-y,-y,-z
x,x-y,-z+1/2
y,x,-z
-x+y,y,-z+1/2
-x,-x+y,-z
-x,-y,-z
-x+y,-x,-z-1/2
y,-x+y,-z
x,y,-z-1/2
x-y,x,-z
-y,x-y,-z-1/2
y,x,z-1/2
-x+y,y,z
-x,-x+y,z-1/2
-y,-x,z
x-y,-y,z-1/2
x,x-y,z

loop_
_atom_site_label
_atom_site_type_symbol
_atom_site_fract_x
_atom_site_fract_y
_atom_site_fract_z
_atom_site_occupancy
_atom_site_U_iso_or_equiv
Mn2 Mn 0.8357 0.6714 0.25 1 0.0
Zr1 Zr 0.33333 0.66667 0.0661 1 0.0
D3 D 0.463 0.926 0.25 0.312 0.0
D4 D 0.202 0.404 0.25 0.052 0.0
Mn1 Mn 0 0 0 1 0.0
D2 D 0.456 0.912 0.632 0.376 0.0
D1 D 0.042 0.325 0.562 0.179 0.0
